data_7026178
loop_
_publ_author_name
'Brown, Christopher C.'
'Glotzbach, Christoph'
'Stephan, Douglas W.'

_publ_section_title
;
 Ag(I) and Au(I) complexes of sterically crowded cyclic phosphinimine
 ligands.
;
_journal_issue 40
_journal_name_full 'Dalton transactions (Cambridge, England : 2003)'
_journal_page_first 9626
_journal_page_last 9632
_journal_paper_doi 10.1039/c0dt00261e
_journal_volume 39
_journal_year 2010
_chemical_formula_sum 'C25 H20 N P'
_chemical_formula_weight 365.39
_space_group_IT_number 14
_symmetry_cell_setting monoclinic
_symmetry_space_group_name_Hall '-P 2ybc'
_symmetry_space_group_name_H-M 'P 1 21/c 1'
_atom_sites_solution_hydrogens geom
_atom_sites_solution_primary direct
_atom_sites_solution_secondary difmap
_audit_creation_method SHELXL-97
_cell_angle_alpha 90.00
_cell_angle_beta 90.314(2)
_cell_angle_gamma 90.00
_cell_formula_units_Z 4
_cell_length_a 14.9681(5)
_cell_length_b 18.5680(6)
_cell_length_c 6.9944(2)
_cell_measurement_temperature 150(2)
_cell_volume 1943.91(11)
_computing_structure_refinement 'SHELXL-97 (Sheldrick, 1997)'
_computing_structure_solution 'SHELXS-97 (Sheldrick, 1990)'
_diffrn_ambient_temperature 150(2)
_diffrn_measured_fraction_theta_full 0.951
_diffrn_measured_fraction_theta_max 0.951
_diffrn_radiation_monochromator graphite
_diffrn_radiation_source 'fine-focus sealed tube'
_diffrn_radiation_type MoK\a
_diffrn_radiation_wavelength 0.71073
_diffrn_reflns_av_R_equivalents 0.0357
_diffrn_reflns_av_sigmaI/netI 0.0417
_diffrn_reflns_limit_h_max 20
_diffrn_reflns_limit_h_min -19
_diffrn_reflns_limit_k_max 25
_diffrn_reflns_limit_k_min -25
_diffrn_reflns_limit_l_max 9
_diffrn_reflns_limit_l_min -9
_diffrn_reflns_number 19952
_diffrn_reflns_theta_full 29.88
_diffrn_reflns_theta_max 29.88
_diffrn_reflns_theta_min 1.36
_exptl_absorpt_coefficient_mu 0.150
_exptl_absorpt_correction_T_max 0.9563
_exptl_absorpt_correction_T_min 0.9355
_exptl_absorpt_correction_type multi-scan
_exptl_crystal_colour yellow
_exptl_crystal_density_diffrn 1.249
_exptl_crystal_density_method 'not measured'
_exptl_crystal_description block
_exptl_crystal_F_000 768
_exptl_crystal_size_max 0.45
_exptl_crystal_size_mid 0.30
_exptl_crystal_size_min 0.30
_refine_diff_density_max 0.316
_refine_diff_density_min -0.339
_refine_diff_density_rms 0.048
_refine_ls_extinction_method none
_refine_ls_goodness_of_fit_ref 1.051
_refine_ls_hydrogen_treatment fixed
_refine_ls_matrix_type full
_refine_ls_number_parameters 244
_refine_ls_number_reflns 5334
_refine_ls_number_restraints 0
_refine_ls_restrained_S_all 1.051
_refine_ls_R_factor_all 0.0672
_refine_ls_R_factor_gt 0.0470
_refine_ls_shift/su_max 0.001
_refine_ls_shift/su_mean 0.000
_refine_ls_structure_factor_coef Fsqd
_refine_ls_weighting_details 'calc w=1/[\s^2^(Fo^2^)+(0.0498P)^2^+0.8152P] where P=(Fo^2^+2Fc^2^)/3'
_refine_ls_weighting_scheme calc
_refine_ls_wR_factor_gt 0.1148
_refine_ls_wR_factor_ref 0.1231
_reflns_number_gt 4028
_reflns_number_total 5334
_reflns_threshold_expression >2sigma(I)
_cod_data_source_file c0dt00261e.txt
_cod_data_source_block Ph2CNPPh2
_cod_original_sg_symbol_H-M P2(1)/c
_cod_database_code 7026178

loop_
_symmetry_equiv_pos_as_xyz
'x, y, z'
'-x, y+1/2, -z+1/2'
'-x, -y, -z'
'x, -y-1/2, z-1/2'

loop_
_atom_site_label
_atom_site_type_symbol
_atom_site_fract_x
_atom_site_fract_y
_atom_site_fract_z
_atom_site_U_iso_or_equiv
_atom_site_adp_type
_atom_site_occupancy
_atom_site_symmetry_multiplicity
_atom_site_calc_flag
_atom_site_refinement_flags
P1 P 0.75719(3) 0.49857(2) 0.74539(6) 0.02320(11) Uani 1 1 d .
N1 N 0.78855(9) 0.44643(7) 0.55386(19) 0.0246(3) Uani 1 1 d .
C1 C 0.68078(11) 0.56397(8) 0.6344(2) 0.0233(3) Uani 1 1 d .
C2 C 0.61628(11) 0.54267(9) 0.5020(2) 0.0264(3) Uani 1 1 d .
H2A H 0.6096 0.4930 0.4722 0.032 Uiso 1 1 calc R
C3 C 0.56157(12) 0.59312(10) 0.4129(3) 0.0329(4) Uani 1 1 d .
H3A H 0.5181 0.5781 0.3218 0.040 Uiso 1 1 calc R
C4 C 0.57086(14) 0.66555(10) 0.4576(3) 0.0381(4) Uani 1 1 d .
H4A H 0.5333 0.7002 0.3977 0.046 Uiso 1 1 calc R
C5 C 0.63438(14) 0.68747(9) 0.5888(3) 0.0402(5) Uani 1 1 d .
H5A H 0.6405 0.7371 0.6190 0.048 Uiso 1 1 calc R
C6 C 0.68963(13) 0.63681(9) 0.6772(3) 0.0319(4) Uani 1 1 d .
H6A H 0.7335 0.6521 0.7671 0.038 Uiso 1 1 calc R
C7 C 0.67623(11) 0.43667(8) 0.8523(2) 0.0233(3) Uani 1 1 d .
C8 C 0.67080(12) 0.36371(9) 0.8070(2) 0.0293(4) Uani 1 1 d .
H8A H 0.7071 0.3446 0.7082 0.035 Uiso 1 1 calc R
C9 C 0.61281(13) 0.31858(9) 0.9051(3) 0.0347(4) Uani 1 1 d .
H9A H 0.6101 0.2688 0.8741 0.042 Uiso 1 1 calc R
C10 C 0.55899(13) 0.34609(10) 1.0479(3) 0.0345(4) Uani 1 1 d .
H10A H 0.5190 0.3153 1.1142 0.041 Uiso 1 1 calc R
C11 C 0.56342(13) 0.41852(10) 1.0942(2) 0.0330(4) Uani 1 1 d .
H11A H 0.5264 0.4375 1.1918 0.040 Uiso 1 1 calc R
C12 C 0.62203(12) 0.46332(9) 0.9978(2) 0.0285(4) Uani 1 1 d .
H12A H 0.6253 0.5128 1.0312 0.034 Uiso 1 1 calc R
C13 C 0.82879(10) 0.47130(8) 0.4066(2) 0.0217(3) Uani 1 1 d .
C14 C 0.85296(11) 0.42025(8) 0.2509(2) 0.0219(3) Uani 1 1 d .
C15 C 0.81487(12) 0.35155(9) 0.2444(2) 0.0270(3) Uani 1 1 d .
H15A H 0.7712 0.3383 0.3360 0.032 Uiso 1 1 calc R
C16 C 0.84023(13) 0.30281(9) 0.1060(3) 0.0319(4) Uani 1 1 d .
H16A H 0.8140 0.2562 0.1029 0.038 Uiso 1 1 calc R
C17 C 0.90375(12) 0.32138(9) -0.0286(3) 0.0313(4) Uani 1 1 d .
H17A H 0.9217 0.2875 -0.1225 0.038 Uiso 1 1 calc R
C18 C 0.94082(12) 0.38923(9) -0.0255(3) 0.0322(4) Uani 1 1 d .
H18A H 0.9841 0.4023 -0.1183 0.039 Uiso 1 1 calc R
C19 C 0.91523(12) 0.43867(9) 0.1125(2) 0.0278(4) Uani 1 1 d .
H19A H 0.9405 0.4856 0.1125 0.033 Uiso 1 1 calc R
C20 C 0.85492(11) 0.54909(8) 0.3854(2) 0.0227(3) Uani 1 1 d .
C21 C 0.81655(12) 0.59295(9) 0.2470(2) 0.0276(4) Uani 1 1 d .
H21A H 0.7753 0.5732 0.1574 0.033 Uiso 1 1 calc R
C22 C 0.83829(13) 0.66580(9) 0.2390(3) 0.0343(4) Uani 1 1 d .
H22A H 0.8107 0.6959 0.1462 0.041 Uiso 1 1 calc R
C23 C 0.90013(14) 0.69439(9) 0.3660(3) 0.0372(4) Uani 1 1 d .
H23A H 0.9150 0.7441 0.3602 0.045 Uiso 1 1 calc R
C24 C 0.94031(13) 0.65049(10) 0.5013(3) 0.0358(4) Uani 1 1 d .
H24A H 0.9837 0.6698 0.5866 0.043 Uiso 1 1 calc R
C25 C 0.91714(11) 0.57819(9) 0.5123(2) 0.0291(4) Uani 1 1 d .
H25A H 0.9439 0.5484 0.6071 0.035 Uiso 1 1 calc R

loop_
_atom_site_aniso_label
_atom_site_aniso_U_11
_atom_site_aniso_U_22
_atom_site_aniso_U_33
_atom_site_aniso_U_23
_atom_site_aniso_U_13
_atom_site_aniso_U_12
P1 0.0247(2) 0.0258(2) 0.01910(19) 0.00036(15) 0.00175(15) -0.00023(16)
N1 0.0248(7) 0.0266(7) 0.0224(7) 0.0013(5) 0.0034(5) 0.0033(5)
C1 0.0253(8) 0.0235(7) 0.0211(7) 0.0015(6) 0.0071(6) 0.0007(6)
C2 0.0288(9) 0.0245(8) 0.0259(8) 0.0010(6) 0.0023(7) 0.0012(6)
C3 0.0304(9) 0.0362(9) 0.0322(9) 0.0064(7) 0.0021(7) 0.0037(8)
C4 0.0394(11) 0.0309(9) 0.0440(11) 0.0090(8) 0.0087(9) 0.0121(8)
C5 0.0512(12) 0.0214(8) 0.0481(12) -0.0011(8) 0.0115(10) 0.0049(8)
C6 0.0388(10) 0.0269(8) 0.0301(9) -0.0054(7) 0.0055(8) -0.0014(7)
C7 0.0253(8) 0.0264(8) 0.0183(7) 0.0024(6) 0.0000(6) 0.0020(6)
C8 0.0335(9) 0.0270(8) 0.0275(9) 0.0025(6) 0.0053(7) 0.0060(7)
C9 0.0423(11) 0.0243(8) 0.0377(10) 0.0045(7) 0.0020(8) 0.0002(7)
C10 0.0363(10) 0.0357(9) 0.0316(9) 0.0092(7) 0.0050(8) -0.0062(8)
C11 0.0353(10) 0.0389(9) 0.0249(8) -0.0009(7) 0.0075(7) -0.0035(8)
C12 0.0327(9) 0.0289(8) 0.0239(8) -0.0026(6) 0.0040(7) -0.0037(7)
C13 0.0200(8) 0.0224(7) 0.0227(7) 0.0000(6) 0.0011(6) 0.0015(6)
C14 0.0231(8) 0.0212(7) 0.0214(7) 0.0011(6) 0.0003(6) 0.0033(6)
C15 0.0301(9) 0.0263(8) 0.0248(8) 0.0022(6) 0.0014(7) -0.0040(7)
C16 0.0399(10) 0.0225(8) 0.0334(9) -0.0022(7) -0.0001(8) -0.0039(7)
C17 0.0362(10) 0.0265(8) 0.0313(9) -0.0069(7) -0.0003(8) 0.0051(7)
C18 0.0335(9) 0.0302(8) 0.0332(9) -0.0043(7) 0.0117(8) -0.0004(7)
C19 0.0307(9) 0.0221(7) 0.0306(9) -0.0021(6) 0.0086(7) -0.0017(7)
C20 0.0219(8) 0.0224(7) 0.0238(8) -0.0025(6) 0.0077(6) 0.0003(6)
C21 0.0298(9) 0.0285(8) 0.0245(8) 0.0005(6) 0.0061(7) 0.0011(7)
C22 0.0410(11) 0.0269(8) 0.0352(10) 0.0045(7) 0.0119(8) 0.0070(8)
C23 0.0440(11) 0.0232(8) 0.0447(11) -0.0071(7) 0.0182(9) -0.0047(8)
C24 0.0336(10) 0.0339(9) 0.0399(10) -0.0124(8) 0.0064(8) -0.0076(8)
C25 0.0266(9) 0.0307(8) 0.0302(9) -0.0028(7) 0.0027(7) 0.0000(7)

loop_
_atom_type_symbol
_atom_type_description
_atom_type_scat_dispersion_real
_atom_type_scat_dispersion_imag
_atom_type_scat_source
C C 0.0033 0.0016 'International Tables Vol C Tables 4.2.6.8 and 6.1.1.4'
H H 0.0000 0.0000 'International Tables Vol C Tables 4.2.6.8 and 6.1.1.4'
N N 0.0061 0.0033 'International Tables Vol C Tables 4.2.6.8 and 6.1.1.4'
P P 0.1023 0.0942 'International Tables Vol C Tables 4.2.6.8 and 6.1.1.4'

loop_
_geom_angle_atom_site_label_1
_geom_angle_atom_site_label_2
_geom_angle_atom_site_label_3
_geom_angle
N1 P1 C7 98.54(7)
N1 P1 C1 102.40(7)
C7 P1 C1 100.10(7)
C13 N1 P1 123.66(12)
C6 C1 C2 118.98(15)
C6 C1 P1 119.54(13)
C2 C1 P1 121.43(12)
C3 C2 C1 120.80(16)
C3 C2 H2A 119.6
C1 C2 H2A 119.6
C4 C3 C2 119.60(18)
C4 C3 H3A 120.2
C2 C3 H3A 120.2
C5 C4 C3 120.27(17)
C5 C4 H4A 119.9
C3 C4 H4A 119.9
C4 C5 C6 120.06(17)
C4 C5 H5A 120.0
C6 C5 H5A 120.0
C1 C6 C5 120.29(17)
C1 C6 H6A 119.9
C5 C6 H6A 119.9
C8 C7 C12 118.48(15)
C8 C7 P1 123.72(12)
C12 C7 P1 117.60(12)
C9 C8 C7 120.66(16)
C9 C8 H8A 119.7
C7 C8 H8A 119.7
C10 C9 C8 120.07(16)
C10 C9 H9A 120.0
C8 C9 H9A 120.0
C9 C10 C11 119.97(16)
C9 C10 H10A 120.0
C11 C10 H10A 120.0
C10 C11 C12 119.90(16)
C10 C11 H11A 120.0
C12 C11 H11A 120.0
C11 C12 C7 120.92(16)
C11 C12 H12A 119.5
C7 C12 H12A 119.5
N1 C13 C14 118.36(14)
N1 C13 C20 123.28(14)
C14 C13 C20 118.34(13)
C19 C14 C15 118.48(14)
C19 C14 C13 121.25(14)
C15 C14 C13 120.25(14)
C16 C15 C14 120.49(16)
C16 C15 H15A 119.8
C14 C15 H15A 119.8
C15 C16 C17 120.39(16)
C15 C16 H16A 119.8
C17 C16 H16A 119.8
C18 C17 C16 119.70(16)
C18 C17 H17A 120.2
C16 C17 H17A 120.2
C17 C18 C19 120.22(16)
C17 C18 H18A 119.9
C19 C18 H18A 119.9
C18 C19 C14 120.69(15)
C18 C19 H19A 119.7
C14 C19 H19A 119.7
C21 C20 C25 119.35(15)
C21 C20 C13 121.71(14)
C25 C20 C13 118.90(14)
C20 C21 C22 120.16(17)
C20 C21 H21A 119.9
C22 C21 H21A 119.9
C23 C22 C21 120.14(17)
C23 C22 H22A 119.9
C21 C22 H22A 119.9
C24 C23 C22 119.94(16)
C24 C23 H23A 120.0
C22 C23 H23A 120.0
C23 C24 C25 119.97(17)
C23 C24 H24A 120.0
C25 C24 H24A 120.0
C24 C25 C20 120.40(17)
C24 C25 H25A 119.8
C20 C25 H25A 119.8

loop_
_geom_bond_atom_site_label_1
_geom_bond_atom_site_label_2
_geom_bond_distance
P1 N1 1.7203(14)
P1 C7 1.8327(16)
P1 C1 1.8373(16)
N1 C13 1.282(2)
C1 C6 1.392(2)
C1 C2 1.392(2)
C2 C3 1.389(2)
C2 H2A 0.9500
C3 C4 1.388(3)
C3 H3A 0.9500
C4 C5 1.379(3)
C4 H4A 0.9500
C5 C6 1.395(3)
C5 H5A 0.9500
C6 H6A 0.9500
C7 C8 1.393(2)
C7 C12 1.396(2)
C8 C9 1.390(2)
C8 H8A 0.9500
C9 C10 1.384(3)
C9 H9A 0.9500
C10 C11 1.385(3)
C10 H10A 0.9500
C11 C12 1.387(2)
C11 H11A 0.9500
C12 H12A 0.9500
C13 C14 1.490(2)
C13 C20 1.504(2)
C14 C19 1.390(2)
C14 C15 1.398(2)
C15 C16 1.380(2)
C15 H15A 0.9500
C16 C17 1.385(3)
C16 H16A 0.9500
C17 C18 1.377(2)
C17 H17A 0.9500
C18 C19 1.388(2)
C18 H18A 0.9500
C19 H19A 0.9500
C20 C21 1.387(2)
C20 C25 1.392(2)
C21 C22 1.392(2)
C21 H21A 0.9500
C22 C23 1.385(3)
C22 H22A 0.9500
C23 C24 1.384(3)
C23 H23A 0.9500
C24 C25 1.389(2)
C24 H24A 0.9500
C25 H25A 0.9500
